data_2105540
loop_
_publ_author_name
'Botoshansky, M.'
'Ellern, A.'
'Gasper, N.'
'Henck, J.-O.'
'Herbstein, F. H.'

_publ_section_title
;
 Structural, Thermodynamic and Kinetic (Hysteresis) Aspects of the
 Enantiotropic First-Order Phase Transformations of
 <i>N</i>-Anilinophthalimide and
 <i>N</i>-(<i>N</i>'-Methylanilino)phthalimide
;
_journal_issue 3
_journal_name_full 'Acta Crystallographica Section B'
_journal_page_first 277
_journal_page_last 290
_journal_paper_doi 10.1107/S0108768197012135
_journal_volume 54
_journal_year 1998
_chemical_formula_sum 'C14 H10 N2 O2'
_chemical_formula_weight 238.24
_chemical_melting_point 184
_chemical_name_common 'N-anilinophthalimide (monoclinic)'
_chemical_name_systematic
;
1H-Isoindole-1,3-(2H)-dione, 2-aminophenyl (please check)
;
_space_group_IT_number 14
_symmetry_cell_setting monoclinic
_symmetry_space_group_name_Hall '-P 2yab'
_symmetry_space_group_name_H-M 'P 1 21/a 1'
_audit_creation_method SHELXL
_cell_angle_alpha 90.00
_cell_angle_beta 115.38(3)
_cell_angle_gamma 90.00
_cell_formula_units_Z 8
_cell_length_a 14.724(4)
_cell_length_b 12.664(3)
_cell_length_c 13.970(3)
_cell_measurement_reflns_used 25
_cell_measurement_temperature 293(2)
_cell_measurement_theta_max 8.5
_cell_measurement_theta_min 2.1
_cell_volume 2353.5(11)
_computing_cell_refinement 'Philips PW 1100/20 (Philips, 1973)'
_computing_data_collection 'Philips PW 1100/20 (Philips, 1973)'
_computing_data_reduction 'Philips PW 1100/20 (Philips, 1973)'
_computing_molecular_graphics 'ORTEP II (Johnson, 1976);TEXSAN 1.6 MSC'
_computing_publication_material 'MS Word 6.0.1 on Macintosh'
_computing_structure_refinement 'SHELXL-93 (Sheldrick, 1993)'
_computing_structure_solution 'SHELXS-86 (Sheldrick, 1990)'
_diffrn_ambient_temperature 293(2)
_diffrn_measurement_device 'Philips PW 1100 four-circle diffractometer'
_diffrn_measurement_method omega/2theta
_diffrn_radiation_monochromator graphite
_diffrn_radiation_source 'fine-focus sealed tube'
_diffrn_radiation_type MoK\a
_diffrn_radiation_wavelength .71070
_diffrn_reflns_av_R_equivalents .0395
_diffrn_reflns_av_sigmaI/netI .0633
_diffrn_reflns_limit_h_max 15
_diffrn_reflns_limit_h_min -17
_diffrn_reflns_limit_k_max 15
_diffrn_reflns_limit_k_min 0
_diffrn_reflns_limit_l_max 16
_diffrn_reflns_limit_l_min 0
_diffrn_reflns_number 4327
_diffrn_reflns_theta_max 24.99
_diffrn_reflns_theta_min 2.22
_diffrn_standards_decay_% 2.4
_diffrn_standards_interval_time 120
_diffrn_standards_number 3
_exptl_absorpt_coefficient_mu .092
_exptl_absorpt_correction_type none
_exptl_crystal_colour 'deep yellow'
_exptl_crystal_density_diffrn 1.345
_exptl_crystal_density_meas 1.341
_exptl_crystal_density_method flotation
_exptl_crystal_description plate
_exptl_crystal_F_000 992
_exptl_crystal_size_max .5
_exptl_crystal_size_mid .3
_exptl_crystal_size_min .1
_refine_diff_density_max .22
_refine_diff_density_min -.18
_refine_ls_extinction_coef .0002(10)
_refine_ls_extinction_method SHELXL
_refine_ls_goodness_of_fit_all 1.068
_refine_ls_goodness_of_fit_obs 1.159
_refine_ls_hydrogen_treatment refall
_refine_ls_matrix_type full
_refine_ls_number_parameters 406
_refine_ls_number_reflns 4150
_refine_ls_number_restraints 0
_refine_ls_restrained_S_all 1.068
_refine_ls_restrained_S_obs 1.159
_refine_ls_R_factor_all .0906
_refine_ls_R_factor_obs .0640
_refine_ls_shift/esd_max .012
_refine_ls_shift/esd_mean .001
_refine_ls_structure_factor_coef Fsqd
_refine_ls_weighting_details 'w=1/[\s^2^(Fo^2^)+(0.1021P)^2^+0.5912P] where P=(Fo^2^+2Fc^2^)/3'
_refine_ls_weighting_scheme calc
_refine_ls_wR_factor_all .1968
_refine_ls_wR_factor_obs .1734
_reflns_number_observed 2842
_reflns_number_total 4150
_reflns_observed_criterion >2sigma(I)
_cod_data_source_file bk0046.cif
_cod_data_source_block 2
_cod_depositor_comments
;
The following automatic conversions were performed:

'_refine_ls_weighting_scheme' value 'calc
w=1/[\s^2^(Fo^2^)+(0.1021P)^2^+0.5912P] where P=(Fo^2^+2Fc^2^)/3' was
changed to 'calc'. New tag '_refine_ls_weighting_details' was
created. The value of the new tag was set to
'w=1/[\s^2^(Fo^2^)+(0.1021P)^2^+0.5912P] where P=(Fo^2^+2Fc^2^)/3'.

Automatic conversion script
Id: cif_fix_values 3143 2015-03-26 13:38:13Z robertas 
;
_cod_original_cell_volume 2353.5(10)
_cod_original_sg_symbol_H-M 'P 21/a'
_cod_database_code 2105540

loop_
_symmetry_equiv_pos_as_xyz
'x, y, z'
'-x+1/2, y+1/2, -z'
'-x, -y, -z'
'x-1/2, -y-1/2, z'

loop_
_atom_site_aniso_label
_atom_site_aniso_U_11
_atom_site_aniso_U_22
_atom_site_aniso_U_33
_atom_site_aniso_U_12
_atom_site_aniso_U_13
_atom_site_aniso_U_23
C1A .0446(14) .058(2) .052(2) .0048(12) .0204(12) .0003(13)
C2A .0420(13) .051(2) .0532(15) .0035(11) .0228(12) .0012(12)
C3A .055(2) .061(2) .079(2) -.0057(14) .039(2) -.006(2)
C4A .079(2) .051(2) .079(2) -.004(2) .042(2) .001(2)
C5A .074(2) .053(2) .066(2) .014(2) .031(2) .0044(14)
C6A .048(2) .057(2) .054(2) .0100(13) .0201(13) .0015(13)
C7A .0423(13) .053(2) .0461(14) .0048(11) .0194(11) .0056(12)
C8A .0446(14) .058(2) .0459(14) .0006(12) .0197(11) .0018(12)
C9A .0429(14) .054(2) .062(2) .0012(12) .0247(13) .0028(13)
C10A .063(2) .051(2) .079(2) .0001(14) .038(2) -.002(2)
C11A .078(2) .052(2) .118(3) .006(2) .053(2) .014(2)
C12A .077(2) .076(2) .093(3) .013(2) .045(2) .028(2)
C13A .073(2) .089(3) .067(2) .007(2) .031(2) .009(2)
C14A .063(2) .059(2) .073(2) .0023(15) .030(2) -.001(2)
N1A .0484(12) .0450(13) .0609(14) .0008(10) .0237(11) .0029(10)
N2A .069(2) .0493(14) .065(2) -.0015(12) .0288(13) -.0043(12)
O1A .0520(12) .0669(14) .092(2) .0133(10) .0347(11) -.0033(11)
O2A .0508(12) .080(2) .0823(15) -.0107(10) .0348(10) -.0038(11)
C1B .0480(15) .063(2) .052(2) .0018(13) .0241(13) .0036(14)
C2B .0475(15) .062(2) .056(2) -.0057(13) .0290(13) -.0016(13)
C3B .059(2) .067(2) .061(2) -.0026(14) .0312(15) -.004(2)
C4B .071(2) .067(2) .088(2) -.005(2) .041(2) -.010(2)
C5B .089(2) .065(2) .100(3) -.001(2) .054(2) .007(2)
C6B .076(2) .084(3) .057(2) -.001(2) .036(2) .006(2)
C7B .051(2) .068(2) .058(2) -.0009(13) .0301(13) -.0008(14)
C8B .050(2) .078(2) .055(2) -.0048(14) .0227(13) -.012(2)
C9B .069(2) .060(2) .050(2) -.0012(15) .0255(14) -.0044(13)
C10B .085(2) .064(2) .074(2) .000(2) .037(2) -.005(2)
C11B .115(4) .065(2) .085(3) -.019(2) .045(2) -.006(2)
C12B .098(3) .102(3) .070(2) -.039(3) .026(2) -.002(2)
C13B .062(2) .111(3) .071(2) -.009(2) .017(2) .005(2)
C14B .059(2) .074(2) .071(2) .002(2) .021(2) .004(2)
N1B .063(2) .056(2) .067(2) -.0011(12) .0284(13) -.0042(12)
N2B .060(2) .061(2) .097(2) .0031(13) .032(2) -.008(2)
O1B .083(2) .078(2) .0671(14) .0047(12) .0341(12) .0139(12)
O2B .089(2) .106(2) .0625(14) -.0039(14) .0347(12) -.0191(13)

loop_
_atom_site_label
_atom_site_fract_x
_atom_site_fract_y
_atom_site_fract_z
_atom_site_U_iso_or_equiv
_atom_site_thermal_displace_type
_atom_site_calc_flag
_atom_site_occupancy
_atom_site_type_symbol
C1A .4891(2) .1538(2) .0989(2) .0516(7) Uani d 1 C
C2A .4637(2) .2658(2) .0995(2) .0477(6) Uani d 1 C
C3A .5170(2) .3561(2) .1031(3) .0614(8) Uani d 1 C
C4A .4718(3) .4521(3) .1037(3) .0673(8) Uani d 1 C
C5A .3757(3) .4566(3) .0998(3) .0638(8) Uani d 1 C
C6A .3227(2) .3672(2) .0969(2) .0537(7) Uani d 1 C
C7A .3670(2) .2719(2) .0955(2) .0469(6) Uani d 1 C
C8A .3284(2) .1634(2) .0901(2) .0496(6) Uani d 1 C
C9A .4390(2) -.0781(2) .1696(2) .0519(7) Uani d 1 C
C10A .4412(2) -.1859(2) .1510(3) .0621(8) Uani d 1 C
C11A .4745(3) -.2542(3) .2364(4) .0787(10) Uani d 1 C
C12A .5040(3) -.2191(3) .3380(3) .0792(10) Uani d 1 C
C13A .5033(3) -.1124(3) .3557(3) .0759(10) Uani d 1 C
C14A .4709(2) -.0420(3) .2717(3) .0646(8) Uani d 1 C
N1A .4080(2) .0970(2) .0969(2) .0513(6) Uani d 1 N
N2A .3964(2) -.0108(2) .0806(2) .0611(7) Uani d 1 N
O1A .56548(15) .1137(2) .0998(2) .0689(6) Uani d 1 O
O2A .24743(15) .1332(2) .0819(2) .0687(6) Uani d 1 O
H2NA .404(2) -.032(2) .026(3) .062(9) Uiso d 1 H
H3A .583(3) .348(3) .105(3) .082(10) Uiso d 1 H
H4A .504(3) .520(3) .105(3) .087(11) Uiso d 1 H
H5A .348(2) .530(3) .101(3) .075(9) Uiso d 1 H
H6A .256(3) .367(2) .097(2) .070(9) Uiso d 1 H
H10A .418(3) -.213(3) .081(3) .084(11) Uiso d 1 H
H11A .474(2) -.332(3) .223(3) .071(9) Uiso d 1 H
H12A .529(3) -.271(3) .405(3) .099(12) Uiso d 1 H
H13A .518(4) -.093(4) .426(4) .127(17) Uiso d 1 H
H14A .470(2) .031(3) .283(2) .056(8) Uiso d 1 H
C1B .2838(2) .1482(2) -.2226(2) .0535(7) Uani d 1 C
C2B .2746(2) .2609(2) -.2541(2) .0527(7) Uani d 1 C
C3B .2828(2) .3503(3) -.1953(3) .0606(8) Uani d 1 C
C4B .2732(3) .4471(3) -.2445(3) .0727(9) Uani d 1 C
C5B .2562(3) .4524(3) -.3499(3) .0795(10) Uani d 1 C
C6B .2473(3) .3636(3) -.4088(3) .0701(9) Uani d 1 C
C7B .2561(2) .2673(2) -.3595(2) .0562(7) Uani d 1 C
C8B .2513(2) .1584(3) -.4015(2) .0611(8) Uani d 1 C
C9B .1916(2) -.0796(2) -.3377(2) .0596(7) Uani d 1 C
C10B .2036(3) -.1876(3) -.3343(3) .0731(9) Uani d 1 C
C11B .1218(4) -.2528(3) -.3552(3) .0876(12) Uani d 1 C
C12B .0284(4) -.2111(4) -.3800(3) .0934(13) Uani d 1 C
C13B .0162(3) -.1039(4) -.3851(3) .0855(11) Uani d 1 C
C14B .0972(2) -.0375(3) -.3648(3) .0704(9) Uani d 1 C
N1B .2680(2) .0924(2) -.3147(2) .0620(7) Uani d 1 N
N2B .2779(2) -.0166(2) -.3195(3) .0732(8) Uani d 1 N
O1B .3018(2) .1085(2) -.1377(2) .0752(7) Uani d 1 O
O2B .2367(2) .1289(2) -.4888(2) .0848(8) Uani d 1 O
H2NB .336(3) -.036(3) -.261(3) .090(12) Uiso d 1 H
H3B .291(2) .345(2) -.123(3) .066(9) Uiso d 1 H
H4B .280(3) .509(3) -.201(3) .105(13) Uiso d 1 H
H5B .254(3) .522(3) -.375(3) .089(12) Uiso d 1 H
H6B .232(2) .361(2) -.484(3) .068(9) Uiso d 1 H
H10B .270(3) -.220(3) -.316(3) .086(11) Uiso d 1 H
H11B .131(3) -.332(3) -.347(3) .093(12) Uiso d 1 H
H12B -.032(3) -.257(3) -.395(3) .107(13) Uiso d 1 H
H13B -.044(4) -.064(4) -.398(3) .117(15) Uiso d 1 H
H14B .092(2) .037(3) -.367(3) .072(10) Uiso d 1 H

loop_
_atom_type_symbol
_atom_type_description
_atom_type_scat_dispersion_real
_atom_type_scat_dispersion_imag
_atom_type_scat_source
C C .0033 .0016 'International Tables Vol C Tables 4.2.6.8 and 6.1.1.4'
N N .0061 .0033 'International Tables Vol C Tables 4.2.6.8 and 6.1.1.4'
O O .0106 .0060 'International Tables Vol C Tables 4.2.6.8 and 6.1.1.4'
H H .0000 .0000 'International Tables Vol C Tables 4.2.6.8 and 6.1.1.4'

loop_
_geom_angle_atom_site_label_1
_geom_angle_atom_site_label_2
_geom_angle_atom_site_label_3
_geom_angle
_geom_angle_publ_flag
O1A C1A N1A 124.2(3) yes
O1A C1A C2A 129.4(3) yes
N1A C1A C2A 106.4(2) yes
C3A C2A C7A 120.6(3) yes
C3A C2A C1A 131.4(2) yes
C7A C2A C1A 108.1(2) yes
C2A C3A C4A 117.5(3) yes
C2A C3A H3A 118(2) yes
C4A C3A H3A 125(2) yes
C3A C4A C5A 121.2(3) yes
C3A C4A H4A 123(2) yes
C5A C4A H4A 116(2) yes
C6A C5A C4A 121.6(3) yes
C6A C5A H5A 121.6(18) yes
C4A C5A H5A 116.8(18) yes
C5A C6A C7A 117.4(3) yes
C5A C6A H6A 124.5(18) yes
C7A C6A H6A 118.1(18) yes
C6A C7A C2A 121.8(3) yes
C6A C7A C8A 130.0(2) yes
C2A C7A C8A 108.2(2) yes
O2A C8A N1A 125.1(3) yes
O2A C8A C7A 129.8(3) yes
N1A C8A C7A 105.1(2) yes
C14A C9A C10A 119.6(3) yes
C14A C9A N2A 122.5(3) yes
C10A C9A N2A 117.7(3) yes
C11A C10A C9A 118.7(3) yes
C11A C10A H10A 120(2) yes
C9A C10A H10A 121(2) yes
C12A C11A C10A 122.0(4) yes
C12A C11A H11A 118.9(19) yes
C10A C11A H11A 119.0(19) yes
C11A C12A C13A 118.8(4) yes
C11A C12A H12A 123(2) yes
C13A C12A H12A 118(2) yes
C12A C13A C14A 120.4(4) yes
C12A C13A H13A 115(3) yes
C14A C13A H13A 124(3) yes
C9A C14A C13A 120.4(3) yes
C9A C14A H14A 118.9(18) yes
C13A C14A H14A 120.8(18) yes
N2A N1A C1A 124.1(2) yes
N2A N1A C8A 122.4(2) yes
C1A N1A C8A 112.1(2) yes
N1A N2A C9A 118.3(2) yes
N1A N2A H2NA 114(2) yes
C9A N2A H2NA 115(2) yes
O1B C1B N1B 125.0(3) yes
O1B C1B C2B 130.3(3) yes
N1B C1B C2B 104.8(2) yes
C3B C2B C7B 121.0(3) yes
C3B C2B C1B 130.0(3) yes
C7B C2B C1B 109.0(2) yes
C2B C3B C4B 118.0(3) yes
C2B C3B H3B 120.4(18) yes
C4B C3B H3B 121.6(18) yes
C3B C4B C5B 120.3(3) yes
C3B C4B H4B 116(2) yes
C5B C4B H4B 124(2) yes
C6B C5B C4B 121.9(4) yes
C6B C5B H5B 124(2) yes
C4B C5B H5B 114(2) yes
C5B C6B C7B 117.5(3) yes
C5B C6B H6B 126.9(18) yes
C7B C6B H6B 115.6(18) yes
C6B C7B C2B 121.2(3) yes
C6B C7B C8B 130.1(3) yes
C2B C7B C8B 108.7(3) yes
O2B C8B N1B 125.4(3) yes
O2B C8B C7B 130.1(3) yes
N1B C8B C7B 104.4(2) yes
C10B C9B C14B 119.4(3) yes
C10B C9B N2B 117.3(3) yes
C14B C9B N2B 123.2(3) yes
C9B C10B C11B 119.9(4) yes
C9B C10B H10B 121(2) yes
C11B C10B H10B 119(2) yes
C12B C11B C10B 120.8(4) yes
C12B C11B H11B 118(2) yes
C10B C11B H11B 121(2) yes
C13B C12B C11B 119.4(4) yes
C13B C12B H12B 118(3) yes
C11B C12B H12B 122(3) yes
C12B C13B C14B 120.6(4) yes
C12B C13B H13B 128(3) yes
C14B C13B H13B 111(3) yes
C9B C14B C13B 119.9(4) yes
C9B C14B H14B 117(2) yes
C13B C14B H14B 123(2) yes
N2B N1B C1B 124.5(3) yes
N2B N1B C8B 122.0(3) yes
C1B N1B C8B 113.1(2) yes
N1B N2B C9B 117.3(3) yes
N1B N2B H2NB 107(2) yes
C9B N2B H2NB 115(2) yes

loop_
_geom_bond_atom_site_label_1
_geom_bond_atom_site_label_2
_geom_bond_distance
_geom_bond_publ_flag
C1A O1A 1.229(3) yes
C1A N1A 1.385(3) yes
C1A C2A 1.468(4) yes
C2A C3A 1.375(4) yes
C2A C7A 1.404(3) yes
C3A C4A 1.387(4) yes
C3A H3A .97(4) yes
C4A C5A 1.393(5) yes
C4A H4A .98(4) yes
C5A C6A 1.366(4) yes
C5A H5A 1.01(3) yes
C6A C7A 1.375(4) yes
C6A H6A .99(3) yes
C7A C8A 1.478(4) yes
C8A O2A 1.209(3) yes
C8A N1A 1.412(3) yes
C9A C14A 1.374(4) yes
C9A C10A 1.392(4) yes
C9A N2A 1.413(4) yes
C10A C11A 1.382(5) yes
C10A H10A .95(4) yes
C11A C12A 1.369(6) yes
C11A H11A 1.00(3) yes
C12A C13A 1.374(5) yes
C12A H12A 1.07(4) yes
C13A C14A 1.386(5) yes
C13A H13A .94(5) yes
C14A H14A .94(3) yes
N1A N2A 1.381(3) yes
N2A H2NA .86(3) yes
C1B O1B 1.208(3) yes
C1B N1B 1.397(4) yes
C1B C2B 1.482(4) yes
C2B C3B 1.374(4) yes
C2B C7B 1.381(4) yes
C3B C4B 1.383(5) yes
C3B H3B .96(3) yes
C4B C5B 1.385(5) yes
C4B H4B .96(4) yes
C5B C6B 1.368(5) yes
C5B H5B .95(4) yes
C6B C7B 1.379(4) yes
C6B H6B .97(3) yes
C7B C8B 1.489(4) yes
C8B O2B 1.203(3) yes
C8B N1B 1.406(4) yes
C9B C10B 1.378(5) yes
C9B C14B 1.382(4) yes
C9B N2B 1.427(4) yes
C10B C11B 1.383(5) yes
C10B H10B .99(4) yes
C11B C12B 1.370(6) yes
C11B H11B 1.01(4) yes
C12B C13B 1.368(6) yes
C12B H12B 1.01(4) yes
C13B C14B 1.385(5) yes
C13B H13B .96(5) yes
C14B H14B .94(3) yes
N1B N2B 1.392(4) yes
N2B H2NB .92(4) yes

loop_
_geom_torsion_atom_site_label_1
_geom_torsion_atom_site_label_2
_geom_torsion_atom_site_label_3
_geom_torsion_atom_site_label_4
_geom_torsion
O1A C1A C2A C3A -1.3(5)
N1A C1A C2A C3A 178.7(3)
O1A C1A C2A C7A 178.7(3)
N1A C1A C2A C7A -1.3(3)
C7A C2A C3A C4A .6(4)
C1A C2A C3A C4A -179.4(3)
C2A C3A C4A C5A -.5(5)
C3A C4A C5A C6A .9(5)
C4A C5A C6A C7A -1.4(5)
C5A C6A C7A C2A 1.5(4)
C5A C6A C7A C8A -178.5(3)
C3A C2A C7A C6A -1.1(4)
C1A C2A C7A C6A 178.9(2)
C3A C2A C7A C8A 178.9(3)
C1A C2A C7A C8A -1.1(3)
C6A C7A C8A O2A 2.9(5)
C2A C7A C8A O2A -177.1(3)
C6A C7A C8A N1A -177.0(3)
C2A C7A C8A N1A 3.0(3)
C14A C9A C10A C11A .8(4)
N2A C9A C10A C11A -174.5(3)
C9A C10A C11A C12A .8(5)
C10A C11A C12A C13A -2.0(5)
C11A C12A C13A C14A 1.5(5)
C10A C9A C14A C13A -1.3(4)
N2A C9A C14A C13A 173.8(3)
C12A C13A C14A C9A .1(5)
O1A C1A N1A N2A -9.6(4)
C2A C1A N1A N2A 170.4(2)
O1A C1A N1A C8A -176.6(3)
C2A C1A N1A C8A 3.4(3)
O2A C8A N1A N2A 8.9(4)
C7A C8A N1A N2A -171.2(2)
O2A C8A N1A C1A 176.1(3)
C7A C8A N1A C1A -4.0(3)
C1A N1A N2A C9A 88.2(3)
C8A N1A N2A C9A -106.2(3)
C14A C9A N2A N1A 15.0(4)
C10A C9A N2A N1A -169.8(2)
O1B C1B C2B C3B -1.2(5)
N1B C1B C2B C3B 179.7(3)
O1B C1B C2B C7B 178.2(3)
N1B C1B C2B C7B -1.0(3)
C7B C2B C3B C4B -.9(4)
C1B C2B C3B C4B 178.4(3)
C2B C3B C4B C5B -.1(5)
C3B C4B C5B C6B .6(6)
C4B C5B C6B C7B -.1(5)
C5B C6B C7B C2B -.9(5)
C5B C6B C7B C8B -179.2(3)
C3B C2B C7B C6B 1.4(4)
C1B C2B C7B C6B -178.0(3)
C3B C2B C7B C8B 180.0(2)
C1B C2B C7B C8B .6(3)
C6B C7B C8B O2B -1.7(5)
C2B C7B C8B O2B 179.9(3)
C6B C7B C8B N1B 178.5(3)
C2B C7B C8B N1B .0(3)
C14B C9B C10B C11B -1.7(5)
N2B C9B C10B C11B -177.6(3)
C9B C10B C11B C12B .4(6)
C10B C11B C12B C13B .6(6)
C11B C12B C13B C14B -.3(6)
C10B C9B C14B C13B 2.0(5)
N2B C9B C14B C13B 177.7(3)
C12B C13B C14B C9B -1.0(6)
O1B C1B N1B N2B -4.7(4)
C2B C1B N1B N2B 174.5(2)
O1B C1B N1B C8B -178.2(3)
C2B C1B N1B C8B 1.0(3)
O2B C8B N1B N2B 5.8(4)
C7B C8B N1B N2B -174.3(2)
O2B C8B N1B C1B 179.5(3)
C7B C8B N1B C1B -.7(3)
C1B N1B N2B C9B 87.8(4)
C8B N1B N2B C9B -99.3(3)
C10B C9B N2B N1B -175.1(3)
C14B C9B N2B N1B 9.1(5)
